data_7240980
loop_
_publ_author_name
'Cruz-Cabeza, A. J.'
'Taylor, E.'
'Sugden, I. J.'
'Bowskill, D. H.'
'Wright, S. E.'
'Abdullahi, H.'
'Tulegenov, D.'
'Sadiq, G.'
'Davey, R. J.'

_publ_section_title
;
 Can solvated intermediates inform us about nucleation pathways? The case
 of \b-pABA
;
_journal_name_full CrystEngComm
_journal_paper_doi 10.1039/D0CE00970A
_journal_year 2020
_chemical_formula_moiety 'C8 H8 Cl N O3'
_chemical_formula_sum 'C8 H8 Cl N O3'
_chemical_formula_weight 201.60
_chemical_name_systematic '4-amino-5-chloro-2-methoxybenzoic acid'
_space_group_crystal_system triclinic
_space_group_IT_number 2
_space_group_name_Hall '-P 1'
_space_group_name_H-M_alt 'P -1'
_atom_sites_solution_hydrogens mixed
_atom_sites_solution_primary direct
_audit_creation_date 2018-11-15
_audit_creation_method
;
Olex2 1.2
(compiled 2018.05.29 svn.r3508 for OlexSys, GUI svn.r5506)
;
_audit_update_record
;
2020-06-15 deposited with the CCDC.	2020-07-29 downloaded from the CCDC.
;
_cell_angle_alpha 94.713(6)
_cell_angle_beta 91.340(6)
_cell_angle_gamma 106.926(7)
_cell_formula_units_Z 4
_cell_length_a 7.2780(6)
_cell_length_b 7.5330(7)
_cell_length_c 16.2004(11)
_cell_measurement_reflns_used 2223
_cell_measurement_temperature 150
_cell_measurement_theta_max 28.0600
_cell_measurement_theta_min 3.9350
_cell_volume 845.80(12)
_computing_cell_refinement 'CrysAlisPro 1.171.39.46 (Rigaku OD, 2018)'
_computing_data_collection 'CrysAlisPro 1.171.39.46 (Rigaku OD, 2018)'
_computing_data_reduction 'CrysAlisPro 1.171.39.46 (Rigaku OD, 2018)'
_computing_molecular_graphics 'Olex2 (Dolomanov et al., 2009)'
_computing_publication_material 'Olex2 (Dolomanov et al., 2009)'
_computing_structure_refinement 'ShelXL (Sheldrick, 2015)'
_computing_structure_solution 'ShelXS (Sheldrick, 2008)'
_diffrn_ambient_temperature 150
_diffrn_detector 'CCD plate'
_diffrn_detector_area_resol_mean 5.1636
_diffrn_detector_type Atlas
_diffrn_measured_fraction_theta_full 0.997
_diffrn_measured_fraction_theta_max 0.823
_diffrn_measurement_details
;
List of Runs (angles in degrees, time in seconds):

  # Type    Start    End  Width  t~exp~   \w     \q     \k     \f   Frames
#--------------------------------------------------------------------------
  1  \w    -61.00  33.00   1.00    4.53    --   10.40 -57.00-120.00   94
  2  \w    -16.00  78.00   1.00    4.53    --   10.40  57.00  30.00   94
  3  \w    -74.00 -43.00   1.00    4.53    --   10.40 178.00   0.00   31
  4  \w    -23.00  45.00   1.00    4.53    --   10.40 -99.00 150.00   68
;
_diffrn_measurement_device 'four-circle diffractometer'
_diffrn_measurement_device_type 'Xcalibur, Atlas'
_diffrn_measurement_method '\w scans'
_diffrn_orient_matrix_type 'CrysAlisPro convention (1999,Acta A55,543-557)'
_diffrn_orient_matrix_UB_11 -0.0075528000
_diffrn_orient_matrix_UB_12 0.0920600000
_diffrn_orient_matrix_UB_13 0.0039107000
_diffrn_orient_matrix_UB_21 0.0987029000
_diffrn_orient_matrix_UB_22 0.0346767000
_diffrn_orient_matrix_UB_23 0.0129740000
_diffrn_orient_matrix_UB_31 0.0245775000
_diffrn_orient_matrix_UB_32 0.0096897000
_diffrn_orient_matrix_UB_33 -0.0418463000
_diffrn_radiation_monochromator graphite
_diffrn_radiation_probe x-ray
_diffrn_radiation_type MoK\a
_diffrn_radiation_wavelength 0.71073
_diffrn_reflns_av_R_equivalents 0.0362
_diffrn_reflns_av_unetI/netI 0.0802
_diffrn_reflns_Laue_measured_fraction_full 0.997
_diffrn_reflns_Laue_measured_fraction_max 0.823
_diffrn_reflns_limit_h_max 9
_diffrn_reflns_limit_h_min -9
_diffrn_reflns_limit_k_max 7
_diffrn_reflns_limit_k_min -10
_diffrn_reflns_limit_l_max 22
_diffrn_reflns_limit_l_min -22
_diffrn_reflns_number 7197
_diffrn_reflns_point_group_measured_fraction_full 0.997
_diffrn_reflns_point_group_measured_fraction_max 0.823
_diffrn_reflns_theta_full 25.242
_diffrn_reflns_theta_max 29.683
_diffrn_reflns_theta_min 3.612
_diffrn_source 'fine-focus sealed X-ray tube'
_diffrn_source_type 'Enhance (Mo) X-ray Source'
_exptl_absorpt_coefficient_mu 0.422
_exptl_absorpt_correction_T_max 1.00000
_exptl_absorpt_correction_T_min 0.84804
_exptl_absorpt_correction_type multi-scan
_exptl_absorpt_process_details
;
CrysAlisPro 1.171.39.46 (Rigaku Oxford Diffraction, 2018)
Empirical absorption correction using spherical harmonics,
 implemented in SCALE3 ABSPACK scaling algorithm.
;
_exptl_crystal_colour 'clear yellow'
_exptl_crystal_colour_lustre clear
_exptl_crystal_colour_primary yellow
_exptl_crystal_density_diffrn 1.583
_exptl_crystal_description plank
_exptl_crystal_F_000 416
_exptl_crystal_recrystallization_method 'Re-crystallisation from solvent: Acetone'
_exptl_crystal_size_max 0.42044
_exptl_crystal_size_mid 0.14536
_exptl_crystal_size_min 0.06109
_refine_diff_density_max 0.312
_refine_diff_density_min -0.321
_refine_diff_density_rms 0.075
_refine_ls_extinction_method none
_refine_ls_goodness_of_fit_ref 0.935
_refine_ls_hydrogen_treatment mixed
_refine_ls_matrix_type full
_refine_ls_number_parameters 243
_refine_ls_number_reflns 3951
_refine_ls_number_restraints 0
_refine_ls_restrained_S_all 0.935
_refine_ls_R_factor_all 0.0969
_refine_ls_R_factor_gt 0.0559
_refine_ls_shift/su_max 0.000
_refine_ls_shift/su_mean 0.000
_refine_ls_structure_factor_coef Fsqd
_refine_ls_weighting_details 'w=1/[\s^2^(Fo^2^)+(0.1000P)^2^] where P=(Fo^2^+2Fc^2^)/3'
_refine_ls_weighting_scheme calc
_refine_ls_wR_factor_gt 0.1405
_refine_ls_wR_factor_ref 0.1794
_reflns_Friedel_coverage 0.000
_reflns_number_gt 2562
_reflns_number_total 3951
_reflns_threshold_expression 'I > 2\s(I)'
_cod_data_source_file d0ce00970a2.cif
_cod_data_source_block oacc35
_cod_database_code 7240980
_shelx_shelxl_version_number 2018/3
_chemical_oxdiff_formula 'C8 O3 N1 Cl1 H8'
_shelx_space_group_comment
;
The symmetry employed for this shelxl refinement is uniquely defined
by the following loop, which should always be used as a source of
symmetry information in preference to the above space-group names.
They are only intended as comments.
;
_shelx_estimated_absorpt_t_max 0.975
_shelx_estimated_absorpt_t_min 0.843
_reflns_odcompleteness_completeness 99.74
_reflns_odcompleteness_iscentric 1
_reflns_odcompleteness_theta 26.32
_olex2_refinement_description
;
1. Fixed Uiso
 At 1.2 times of:
  All C(H) groups, All N(H) groups, All N(H,H) groups
 At 1.5 times of:
  All C(H,H,H) groups, All O(H) groups
2.a Rotating group:
 N2(H2a), N1(H1a,H1b)
2.b Me refined with riding coordinates:
 C16(H16a,H16b,H16c), C17(H17a,H17b,H17c)
2.c Aromatic/amide H refined with riding coordinates:
 C13(H13), C10(H10), C1(H1), C4(H4)
2.d Idealised tetrahedral OH refined as rotating group:
 O3(H3), O6(H6)
;
_olex2_date_sample_data_collection 2018-11-14
_olex2_submission_special_instructions 'No special instructions were received'
_oxdiff_exptl_absorpt_empirical_details
;
Empirical correction (ABSPACK) includes:
- Absorption correction using spherical harmonics
- Frame scaling
;
_oxdiff_exptl_absorpt_empirical_full_max 1.117
_oxdiff_exptl_absorpt_empirical_full_min 0.893

loop_
_space_group_symop_operation_xyz
'x, y, z'
'-x, -y, -z'

loop_
_atom_site_label
_atom_site_type_symbol
_atom_site_fract_x
_atom_site_fract_y
_atom_site_fract_z
_atom_site_U_iso_or_equiv
_atom_site_adp_type
_atom_site_occupancy
_atom_site_site_symmetry_order
_atom_site_calc_flag
_atom_site_refinement_flags_posn
_atom_site_refinement_flags_adp
_atom_site_refinement_flags_occupancy
_atom_site_disorder_assembly
_atom_site_disorder_group
Cl1 Cl 0.28999(12) 0.83788(11) 0.07046(5) 0.0316(2) Uani 1 1 d . . . . .
O1 O 0.6828(3) 1.1846(3) 0.38926(13) 0.0283(5) Uani 1 1 d . . . . .
C9 C 0.4951(4) 1.1386(4) 0.17221(19) 0.0220(6) Uani 1 1 d . . . . .
C13 C 0.4159(4) 0.8392(4) 0.22795(18) 0.0216(6) Uani 1 1 d . . . . .
H13 H 0.357328 0.708334 0.219791 0.026 Uiso 1 1 calc R . . . .
O4 O 0.4371(4) 0.6213(3) 0.35598(15) 0.0386(6) Uani 1 1 d . . . . .
O3 O 0.5851(3) 0.8591(3) 0.44352(14) 0.0335(6) Uani 1 1 d . . . . .
H3 H 0.614527 0.975949 0.446674 0.050 Uiso 1 1 calc GR . . . .
C12 C 0.5071(4) 0.9172(4) 0.30451(19) 0.0230(7) Uani 1 1 d . . . . .
C8 C 0.4082(4) 0.9452(4) 0.16425(18) 0.0232(7) Uani 1 1 d . . . . .
C11 C 0.5940(4) 1.1120(4) 0.31313(18) 0.0221(6) Uani 1 1 d . . . . .
N2 N 0.4863(4) 1.2465(4) 0.10988(17) 0.0316(7) Uani 1 1 d . . . . .
H2A H 0.444070 1.173606 0.065426 0.038 Uiso 1 1 d GR . . . .
C14 C 0.5056(5) 0.7892(4) 0.3688(2) 0.0263(7) Uani 1 1 d . . . . .
C10 C 0.5882(4) 1.2190(4) 0.24888(18) 0.0223(7) Uani 1 1 d . . . . .
H10 H 0.648354 1.349637 0.256561 0.027 Uiso 1 1 calc R . . . .
C16 C 0.7702(5) 1.3816(4) 0.4040(2) 0.0349(8) Uani 1 1 d . . . . .
H16A H 0.827268 1.411886 0.460685 0.052 Uiso 1 1 calc R . . . .
H16B H 0.870729 1.421850 0.364523 0.052 Uiso 1 1 calc R . . . .
H16C H 0.672515 1.445982 0.396865 0.052 Uiso 1 1 calc R . . . .
Cl2 Cl 0.07307(12) 0.84596(11) 0.42525(5) 0.0307(2) Uani 1 1 d . . . . .
O2 O -0.0264(3) 1.1798(3) 0.11913(13) 0.0309(5) Uani 1 1 d . . . . .
C1 C -0.0602(4) 0.8422(4) 0.26876(19) 0.0236(7) Uani 1 1 d . . . . .
H1 H -0.115976 0.712457 0.272345 0.028 Uiso 1 1 calc R . . . .
C5 C 0.1264(4) 1.1433(4) 0.33491(19) 0.0224(6) Uani 1 1 d . . . . .
O5 O -0.2666(4) 0.6228(3) 0.13315(15) 0.0414(6) Uani 1 1 d . . . . .
O6 O -0.2173(4) 0.8533(3) 0.05417(14) 0.0358(6) Uani 1 1 d . . . . .
H6 H -0.172580 0.969993 0.059056 0.054 Uiso 1 1 calc GR . . . .
N1 N 0.2270(4) 1.2527(4) 0.40088(16) 0.0292(6) Uani 1 1 d . . . . .
H1A H 0.272210 1.372521 0.409193 0.035 Uiso 1 1 d GR . . . .
H1B H 0.215020 1.205442 0.447923 0.035 Uiso 1 1 d GR . . . .
C6 C 0.0425(4) 0.9509(4) 0.33635(18) 0.0222(7) Uani 1 1 d . . . . .
C2 C -0.0844(4) 0.9179(4) 0.19491(18) 0.0226(7) Uani 1 1 d . . . . .
C4 C 0.1014(4) 1.2196(4) 0.26064(19) 0.0241(7) Uani 1 1 d . . . . .
H4 H 0.155862 1.349583 0.257261 0.029 Uiso 1 1 calc R . . . .
C3 C 0.0000(4) 1.1104(4) 0.19273(18) 0.0223(7) Uani 1 1 d . . . . .
C7 C -0.1958(5) 0.7879(4) 0.1267(2) 0.0284(7) Uani 1 1 d . . . . .
C17 C 0.0592(6) 1.3753(4) 0.1112(2) 0.0364(8) Uani 1 1 d . . . . .
H17A H 0.027895 1.403564 0.055543 0.055 Uiso 1 1 calc R . . . .
H17B H 0.008975 1.448735 0.152690 0.055 Uiso 1 1 calc R . . . .
H17C H 0.199149 1.406550 0.119931 0.055 Uiso 1 1 calc R . . . .
H2B H 0.554(5) 1.365(5) 0.112(2) 0.040(10) Uiso 1 1 d . . . . .

loop_
_atom_site_aniso_label
_atom_site_aniso_U_11
_atom_site_aniso_U_22
_atom_site_aniso_U_33
_atom_site_aniso_U_23
_atom_site_aniso_U_13
_atom_site_aniso_U_12
Cl1 0.0372(5) 0.0307(5) 0.0212(4) -0.0010(3) -0.0079(3) 0.0026(4)
O1 0.0348(12) 0.0233(12) 0.0232(11) 0.0011(9) -0.0087(10) 0.0037(10)
C9 0.0236(15) 0.0245(16) 0.0189(15) 0.0021(12) 0.0016(13) 0.0087(13)
C13 0.0208(15) 0.0189(15) 0.0223(16) 0.0006(12) -0.0020(13) 0.0022(12)
O4 0.0493(15) 0.0228(13) 0.0403(15) 0.0076(11) -0.0075(12) 0.0048(11)
O3 0.0411(14) 0.0285(13) 0.0281(12) 0.0075(10) -0.0100(11) 0.0055(11)
C12 0.0237(15) 0.0229(16) 0.0225(16) 0.0039(12) -0.0010(13) 0.0068(13)
C8 0.0198(14) 0.0264(17) 0.0193(15) -0.0017(12) -0.0051(12) 0.0020(13)
C11 0.0195(14) 0.0252(16) 0.0207(15) 0.0002(12) -0.0012(13) 0.0059(12)
N2 0.0364(16) 0.0253(16) 0.0269(15) 0.0061(12) -0.0080(13) -0.0009(14)
C14 0.0268(16) 0.0256(18) 0.0260(17) 0.0018(13) 0.0010(14) 0.0069(14)
C10 0.0218(15) 0.0211(16) 0.0220(16) 0.0016(12) -0.0013(13) 0.0035(13)
C16 0.043(2) 0.0250(18) 0.0337(19) -0.0029(14) -0.0115(16) 0.0076(16)
Cl2 0.0384(5) 0.0280(5) 0.0235(4) 0.0079(3) -0.0040(4) 0.0053(4)
O2 0.0387(13) 0.0272(12) 0.0236(12) 0.0080(10) -0.0074(10) 0.0039(10)
C1 0.0214(15) 0.0212(16) 0.0259(17) 0.0045(13) 0.0007(13) 0.0022(13)
C5 0.0222(15) 0.0246(16) 0.0202(15) 0.0033(12) 0.0023(13) 0.0062(13)
O5 0.0524(16) 0.0246(14) 0.0387(15) -0.0017(11) -0.0143(12) 0.0006(12)
O6 0.0402(14) 0.0322(13) 0.0291(13) -0.0006(10) -0.0137(11) 0.0036(11)
N1 0.0386(16) 0.0237(15) 0.0188(13) 0.0010(11) -0.0051(12) -0.0002(13)
C6 0.0252(15) 0.0230(16) 0.0199(15) 0.0073(12) 0.0032(13) 0.0079(13)
C2 0.0204(14) 0.0250(16) 0.0213(16) 0.0022(12) -0.0024(13) 0.0053(13)
C4 0.0223(15) 0.0215(16) 0.0259(16) 0.0030(13) -0.0031(13) 0.0023(13)
C3 0.0205(14) 0.0273(17) 0.0206(16) 0.0028(12) -0.0015(13) 0.0093(13)
C7 0.0291(17) 0.0273(19) 0.0282(17) -0.0020(14) -0.0065(14) 0.0092(15)
C17 0.051(2) 0.0265(19) 0.0301(18) 0.0067(14) -0.0074(17) 0.0089(16)

loop_
_atom_type_symbol
_atom_type_description
_atom_type_scat_dispersion_real
_atom_type_scat_dispersion_imag
_atom_type_scat_source
C C 0.0033 0.0016 'International Tables Vol C Tables 4.2.6.8 and 6.1.1.4'
H H 0.0000 0.0000 'International Tables Vol C Tables 4.2.6.8 and 6.1.1.4'
N N 0.0061 0.0033 'International Tables Vol C Tables 4.2.6.8 and 6.1.1.4'
O O 0.0106 0.0060 'International Tables Vol C Tables 4.2.6.8 and 6.1.1.4'
Cl Cl 0.1484 0.1585 'International Tables Vol C Tables 4.2.6.8 and 6.1.1.4'

loop_
_geom_angle_atom_site_label_1
_geom_angle_atom_site_label_2
_geom_angle_atom_site_label_3
_geom_angle
_geom_angle_site_symmetry_1
_geom_angle_site_symmetry_3
_geom_angle_publ_flag
C11 O1 C16 119.0(2) . . ?
N2 C9 C8 122.3(3) . . ?
N2 C9 C10 120.6(3) . . ?
C10 C9 C8 117.1(3) . . ?
C8 C13 C12 122.0(3) . . ?
C13 C12 C11 116.8(3) . . ?
C13 C12 C14 117.2(3) . . ?
C11 C12 C14 126.0(3) . . ?
C9 C8 Cl1 119.1(2) . . ?
C13 C8 Cl1 119.4(2) . . ?
C13 C8 C9 121.5(3) . . ?
O1 C11 C12 115.4(3) . . ?
O1 C11 C10 123.2(3) . . ?
C10 C11 C12 121.4(3) . . ?
O4 C14 O3 118.3(3) . . ?
O4 C14 C12 122.8(3) . . ?
O3 C14 C12 119.0(3) . . ?
C11 C10 C9 121.2(3) . . ?
C3 O2 C17 119.0(3) . . ?
C6 C1 C2 121.5(3) . . ?
N1 C5 C6 122.6(3) . . ?
N1 C5 C4 120.7(3) . . ?
C6 C5 C4 116.7(3) . . ?
C1 C6 Cl2 119.0(2) . . ?
C1 C6 C5 121.7(3) . . ?
C5 C6 Cl2 119.3(2) . . ?
C1 C2 C3 117.2(3) . . ?
C1 C2 C7 116.6(3) . . ?
C3 C2 C7 126.2(3) . . ?
C3 C4 C5 121.5(3) . . ?
O2 C3 C2 115.5(3) . . ?
O2 C3 C4 123.1(3) . . ?
C4 C3 C2 121.4(3) . . ?
O5 C7 O6 118.6(3) . . ?
O5 C7 C2 122.7(3) . . ?
O6 C7 C2 118.6(3) . . ?

loop_
_geom_bond_atom_site_label_1
_geom_bond_atom_site_label_2
_geom_bond_distance
_geom_bond_site_symmetry_2
_geom_bond_publ_flag
Cl1 C8 1.742(3) . ?
O1 C11 1.373(4) . ?
O1 C16 1.432(4) . ?
C9 C8 1.403(4) . ?
C9 N2 1.359(4) . ?
C9 C10 1.402(4) . ?
C13 C12 1.392(4) . ?
C13 C8 1.365(4) . ?
O4 C14 1.215(4) . ?
O3 C14 1.328(4) . ?
C12 C11 1.412(4) . ?
C12 C14 1.474(4) . ?
C11 C10 1.375(4) . ?
Cl2 C6 1.739(3) . ?
O2 C3 1.372(4) . ?
O2 C17 1.440(4) . ?
C1 C6 1.374(4) . ?
C1 C2 1.396(4) . ?
C5 N1 1.351(4) . ?
C5 C6 1.402(4) . ?
C5 C4 1.405(4) . ?
O5 C7 1.214(4) . ?
O6 C7 1.334(4) . ?
C2 C3 1.404(4) . ?
C2 C7 1.468(4) . ?
C4 C3 1.375(4) . ?
